data_4508792
loop_
_publ_author_name
'Izotova, Lidiya'
'Ibragimov, Bakhtiyar'
'Ashurov, Jamshid'
'Talipov, Samat'
'Weber, Edwin'

_publ_section_title
;
 Growth of Six Different Crystals of the Versatile Host Compound
 1,1&#x2018;-Binaphthyl-2,2&#x2018;-dicarboxylic Acid from Solutions in
 1,4-Dioxane
;
_journal_issue 11
_journal_name_full 'Crystal Growth &amp; Design'
_journal_page_first 2523
_journal_paper_doi 10.1021/cg060274j
_journal_volume 6
_journal_year 2006
_chemical_formula_moiety 'C22 H14 O4, C4 H8 O2'
_chemical_formula_sum 'C26 H22 O6'
_chemical_formula_weight 430.44
_chemical_name_systematic
; 
 1,1'-binaphthyl-2,2'-dicarboxylic acid 1,4-dioxane clathrate 
;
_space_group_IT_number 2
_symmetry_space_group_name_Hall '-P 1'
_symmetry_space_group_name_H-M 'P -1'
_atom_sites_solution_hydrogens geom
_atom_sites_solution_primary direct
_atom_sites_solution_secondary difmap
_audit_creation_method SHELXL-97
_cell_angle_alpha 99.80(6)
_cell_angle_beta 107.79(6)
_cell_angle_gamma 95.44(4)
_cell_formula_units_Z 4
_cell_length_a 10.994(5)
_cell_length_b 13.215(7)
_cell_length_c 16.591(16)
_cell_measurement_temperature 293(2)
_cell_volume 2234(3)
_computing_structure_refinement 'SHELXL-97 (Sheldrick, 1997)'
_computing_structure_solution 'SHELXS-97 (Sheldrick, 1990)'
_diffrn_ambient_temperature 293(2)
_diffrn_measured_fraction_theta_full 1.000
_diffrn_measured_fraction_theta_max 1.000
_diffrn_radiation_monochromator graphite
_diffrn_radiation_source 'fine-focus sealed tube'
_diffrn_radiation_type MoK\a
_diffrn_radiation_wavelength 0.71073
_diffrn_reflns_av_R_equivalents 0.0000
_diffrn_reflns_av_sigmaI/netI 0.0330
_diffrn_reflns_limit_h_max 11
_diffrn_reflns_limit_h_min -11
_diffrn_reflns_limit_k_max 14
_diffrn_reflns_limit_k_min -14
_diffrn_reflns_limit_l_max 17
_diffrn_reflns_limit_l_min 0
_diffrn_reflns_number 5834
_diffrn_reflns_theta_full 22.50
_diffrn_reflns_theta_max 22.50
_diffrn_reflns_theta_min 1.58
_exptl_absorpt_coefficient_mu 0.091
_exptl_absorpt_correction_type none
_exptl_crystal_colour colourless
_exptl_crystal_density_diffrn 1.280
_exptl_crystal_density_method 'not measured'
_exptl_crystal_F_000 904
_exptl_crystal_size_max 0.38
_exptl_crystal_size_mid 0.20
_exptl_crystal_size_min 0.15
_refine_diff_density_max 0.358
_refine_diff_density_min -0.306
_refine_diff_density_rms 0.043
_refine_ls_extinction_coef 0.0035(10)
_refine_ls_extinction_expression Fc^*^=kFc[1+0.001xFc^2^\l^3^/sin(2\q)]^-1/4^
_refine_ls_extinction_method SHELXL
_refine_ls_goodness_of_fit_ref 1.095
_refine_ls_hydrogen_treatment mixed
_refine_ls_matrix_type full
_refine_ls_number_parameters 670
_refine_ls_number_reflns 5834
_refine_ls_number_restraints 11
_refine_ls_restrained_S_all 1.118
_refine_ls_R_factor_all 0.1145
_refine_ls_R_factor_gt 0.0736
_refine_ls_shift/su_max 0.000
_refine_ls_shift/su_mean 0.000
_refine_ls_structure_factor_coef Fsqd
_refine_ls_weighting_details 'calc w=1/[\s^2^(Fo^2^)+(0.0711P)^2^+2.7004P] where P=(Fo^2^+2Fc^2^)/3'
_refine_ls_weighting_scheme calc
_refine_ls_wR_factor_gt 0.1692
_refine_ls_wR_factor_ref 0.2023
_reflns_number_gt 3904
_reflns_number_total 5834
_reflns_threshold_expression >2sigma(I)
_cod_data_source_file cg060274jsup3.cif
_cod_data_source_block bbkd1
_cod_database_code 4508792

loop_
_symmetry_equiv_pos_as_xyz
'x, y, z'
'-x, -y, -z'

loop_
_atom_site_label
_atom_site_type_symbol
_atom_site_fract_x
_atom_site_fract_y
_atom_site_fract_z
_atom_site_U_iso_or_equiv
_atom_site_adp_type
_atom_site_occupancy
_atom_site_symmetry_multiplicity
_atom_site_calc_flag
_atom_site_refinement_flags
O4B O 0.6435(4) 0.9798(4) 0.4747(2) 0.0929(13) Uani 1 1 d .
O3B O 0.4459(4) 0.9845(4) 0.3948(2) 0.0920(13) Uani 1 1 d .
O2B O 0.1442(4) 0.8212(3) 0.2222(3) 0.0855(12) Uani 1 1 d .
O1B O 0.3237(3) 0.7833(3) 0.1978(3) 0.0762(10) Uani 1 1 d .
C6B C 0.4825(7) 1.3208(5) 0.2174(4) 0.0788(17) Uani 1 1 d .
C7B C 0.5851(7) 1.2648(4) 0.2364(4) 0.0781(17) Uani 1 1 d .
C8B C 0.5649(5) 1.1631(4) 0.2390(3) 0.0598(13) Uani 1 1 d .
C2B C 0.2882(4) 0.9589(3) 0.2138(2) 0.0480(11) Uani 1 1 d .
C4B C 0.2100(5) 1.1226(4) 0.2000(3) 0.0609(13) Uani 1 1 d .
C5B C 0.3614(6) 1.2754(4) 0.2051(3) 0.0673(14) Uani 1 1 d .
C3B C 0.1890(5) 1.0215(4) 0.2033(3) 0.0591(13) Uani 1 1 d .
C10B C 0.3359(5) 1.1692(4) 0.2094(3) 0.0555(12) Uani 1 1 d .
C9B C 0.4393(4) 1.1108(3) 0.2249(3) 0.0471(11) Uani 1 1 d .
C14B C 0.7524(5) 0.8547(4) 0.2720(3) 0.0658(14) Uani 1 1 d .
C20B C 0.6823(5) 0.8600(3) 0.1868(3) 0.0550(12) Uani 1 1 d .
C15B C 0.7212(6) 0.8197(4) 0.1154(4) 0.0741(16) Uani 1 1 d .
C16B C 0.6508(6) 0.8220(5) 0.0345(4) 0.0805(17) Uani 1 1 d .
C17B C 0.5367(6) 0.8638(4) 0.0185(4) 0.0763(16) Uani 1 1 d .
C18B C 0.4960(6) 0.9058(4) 0.0854(3) 0.0619(13) Uani 1 1 d .
C19B C 0.5672(4) 0.9048(3) 0.1711(3) 0.0468(11) Uani 1 1 d .
C12B C 0.5960(4) 0.9350(3) 0.3242(3) 0.0470(10) Uani 1 1 d .
C13B C 0.7114(5) 0.8902(4) 0.3384(3) 0.0599(13) Uani 1 1 d .
C1B C 0.4130(4) 1.0032(3) 0.2259(2) 0.0448(10) Uani 1 1 d .
C21B C 0.2554(5) 0.8473(4) 0.2110(3) 0.0580(12) Uani 1 1 d .
C22B C 0.5548(5) 0.9692(4) 0.4004(3) 0.0561(12) Uani 1 1 d .
C11B C 0.5265(4) 0.9447(3) 0.2428(3) 0.0430(10) Uani 1 1 d .
O1 O 0.1792(5) 0.3730(4) 0.3042(3) 0.1266(19) Uani 1 1 d .
O2 O 0.1694(5) 0.4388(4) 0.4311(3) 0.1059(16) Uani 1 1 d .
O3 O 0.0827(4) 0.6171(3) 0.1985(2) 0.0818(11) Uani 1 1 d .
O4 O 0.2335(4) 0.5847(3) 0.1393(3) 0.0951(14) Uani 1 1 d .
C7 C -0.3452(5) 0.5281(5) 0.0759(4) 0.0856(17) Uani 1 1 d .
H7A H -0.3849 0.5230 0.0169 0.103 Uiso 1 1 calc R
C6 C -0.3957(6) 0.5825(5) 0.1352(5) 0.0888(18) Uani 1 1 d .
H6A H -0.4681 0.6141 0.1156 0.107 Uiso 1 1 calc R
C5 C -0.3393(6) 0.5888(4) 0.2202(5) 0.0797(17) Uani 1 1 d .
C10 C -0.2261(5) 0.5439(4) 0.2526(3) 0.0642(13) Uani 1 1 d .
C4 C -0.1624(6) 0.5534(4) 0.3405(4) 0.0829(17) Uani 1 1 d .
H4A H -0.1955 0.5889 0.3804 0.099 Uiso 1 1 calc R
C3 C -0.0538(7) 0.5124(4) 0.3689(4) 0.0798(17) Uani 1 1 d .
C2 C 0.0027(5) 0.4588(4) 0.3112(3) 0.0602(13) Uani 1 1 d .
C11 C -0.0081(4) 0.3934(3) 0.1555(3) 0.0475(11) Uani 1 1 d .
C13 C 0.1058(5) 0.3923(4) 0.0509(3) 0.0643(14) Uani 1 1 d .
C14 C 0.0569(5) 0.2924(4) 0.0141(3) 0.0656(14) Uani 1 1 d .
C20 C -0.0241(4) 0.2355(4) 0.0473(3) 0.0550(12) Uani 1 1 d .
C9 C -0.1742(4) 0.4890(3) 0.1926(3) 0.0534(12) Uani 1 1 d .
C15 C -0.0730(5) 0.1285(4) 0.0126(3) 0.0676(14) Uani 1 1 d .
H15A H -0.0525 0.0952 -0.0345 0.081 Uiso 1 1 calc R
C16 C -0.1484(6) 0.0736(4) 0.0460(4) 0.0761(16) Uani 1 1 d .
C17 C -0.1784(5) 0.1220(4) 0.1161(4) 0.0755(15) Uani 1 1 d .
H17A H -0.2299 0.0838 0.1392 0.091 Uiso 1 1 calc R
C8 C -0.2380(5) 0.4825(4) 0.1040(4) 0.0678(14) Uani 1 1 d .
C1 C -0.0577(4) 0.4476(3) 0.2231(3) 0.0520(11) Uani 1 1 d .
C18 C -0.1345(5) 0.2247(4) 0.1525(3) 0.0625(13) Uani 1 1 d .
C12 C 0.0737(4) 0.4451(3) 0.1217(3) 0.0527(11) Uani 1 1 d .
C22 C 0.1297(5) 0.5562(4) 0.1576(3) 0.0608(13) Uani 1 1 d .
C21 C 0.1245(6) 0.4200(4) 0.3461(3) 0.0728(15) Uani 1 1 d .
C19 C -0.0558(4) 0.2856(3) 0.1193(3) 0.0471(11) Uani 1 1 d .
O1D O 1.0595(11) 0.1617(9) 0.5021(7) 0.239(5) Uani 1 1 d .
C1D C 0.8790(12) 0.2234(11) 0.4299(8) 0.207(6) Uani 1 1 d .
H1DC H 0.7895 0.2239 0.4268 0.248 Uiso 1 1 calc R
H1DD H 0.9172 0.2950 0.4371 0.248 Uiso 1 1 calc R
C4D C 0.9894(10) 0.1367(10) 0.3527(7) 0.185(5) Uani 1 1 d .
H4DC H 1.0488 0.1928 0.3480 0.222 Uiso 1 1 calc R
H4DD H 0.9709 0.0818 0.3017 0.222 Uiso 1 1 calc R
C3D C 1.0489(12) 0.0992(11) 0.4242(9) 0.217(6) Uani 1 1 d .
H3DC H 1.1349 0.0888 0.4239 0.261 Uiso 1 1 calc R
H3DD H 1.0011 0.0318 0.4198 0.261 Uiso 1 1 calc R
O2D O 0.8787(7) 0.1720(8) 0.3530(5) 0.206(4) Uani 1 1 d .
C2D C 0.9398(15) 0.1906(11) 0.5032(8) 0.201(5) Uani 1 1 d .
H2DC H 0.8851 0.1316 0.5083 0.242 Uiso 1 1 calc R
H2DD H 0.9538 0.2459 0.5532 0.242 Uiso 1 1 calc R
O1DA O 0.3975(5) 0.3705(5) 0.4966(3) 0.149(2) Uani 1 1 d D
O2DA O 0.6005(8) 0.2610(7) 0.5443(6) 0.214(4) Uani 1 1 d D
C1DA C 0.4638(10) 0.3736(11) 0.5833(4) 0.248(8) Uani 1 1 d D
H1DA H 0.4085 0.3313 0.6047 0.298 Uiso 1 1 calc R
H1DB H 0.4748 0.4446 0.6147 0.298 Uiso 1 1 calc R
C2DA C 0.5875(12) 0.3404(10) 0.6058(6) 0.230(6) Uani 1 1 d D
H2DA H 0.6533 0.3995 0.6151 0.276 Uiso 1 1 calc R
H2DB H 0.6032 0.3174 0.6601 0.276 Uiso 1 1 calc R
C3DA C 0.5463(13) 0.2672(10) 0.4594(6) 0.233(6) Uani 1 1 d D
H3DA H 0.5436 0.2008 0.4229 0.280 Uiso 1 1 calc R
H3DB H 0.6018 0.3190 0.4462 0.280 Uiso 1 1 calc R
C4DA C 0.4224(13) 0.2927(12) 0.4385(5) 0.293(10) Uani 1 1 d D
H4DA H 0.3626 0.2301 0.4305 0.352 Uiso 1 1 calc R
H4DB H 0.4026 0.3134 0.3832 0.352 Uiso 1 1 calc R
H8B H 0.634(4) 1.126(3) 0.251(2) 0.046(12) Uiso 1 1 d .
H13B H 0.757(4) 0.881(3) 0.394(3) 0.055(12) Uiso 1 1 d .
H14B H 0.823(4) 0.822(3) 0.283(3) 0.062(14) Uiso 1 1 d .
H14 H 0.074(4) 0.251(3) -0.037(3) 0.068(13) Uiso 1 1 d .
H16B H 0.675(5) 0.792(4) -0.014(3) 0.079(15) Uiso 1 1 d .
H13 H 0.165(5) 0.432(4) 0.030(3) 0.074(15) Uiso 1 1 d .
H4B H 0.137(4) 1.165(3) 0.191(2) 0.053(12) Uiso 1 1 d .
H18 H -0.154(4) 0.259(3) 0.200(3) 0.056(12) Uiso 1 1 d .
H5B H 0.285(5) 1.312(4) 0.194(3) 0.075(15) Uiso 1 1 d .
H3 H -0.007(4) 0.516(3) 0.428(3) 0.070(15) Uiso 1 1 d .
H18B H 0.423(4) 0.934(3) 0.074(3) 0.058(14) Uiso 1 1 d .
H8 H -0.210(4) 0.442(4) 0.062(3) 0.072(15) Uiso 1 1 d .
H17B H 0.489(5) 0.873(4) -0.035(3) 0.072(16) Uiso 1 1 d .
H3B H 0.112(4) 0.992(3) 0.194(3) 0.051(13) Uiso 1 1 d .
H15B H 0.793(5) 0.788(4) 0.124(4) 0.10(2) Uiso 1 1 d .
H5 H -0.373(5) 0.621(4) 0.262(3) 0.076(15) Uiso 1 1 d .
H16 H -0.182(5) -0.001(4) 0.021(3) 0.084(16) Uiso 1 1 d .
H7B H 0.670(5) 1.294(4) 0.252(3) 0.075(16) Uiso 1 1 d .
H6B H 0.499(5) 1.394(4) 0.217(3) 0.093(18) Uiso 1 1 d .
H2O H 0.131(7) 0.746(6) 0.220(5) 0.16(3) Uiso 1 1 d .
H4OB H 0.601(7) 0.989(6) 0.523(5) 0.17(3) Uiso 1 1 d .
H4O H 0.267(7) 0.663(6) 0.167(5) 0.15(3) Uiso 1 1 d .
H22O H 0.236(6) 0.412(5) 0.444(4) 0.10(2) Uiso 1 1 d .

loop_
_atom_site_aniso_label
_atom_site_aniso_U_11
_atom_site_aniso_U_22
_atom_site_aniso_U_33
_atom_site_aniso_U_23
_atom_site_aniso_U_13
_atom_site_aniso_U_12
O4B 0.068(2) 0.168(4) 0.043(2) 0.012(2) 0.0182(19) 0.034(2)
O3B 0.070(2) 0.175(4) 0.0433(19) 0.024(2) 0.0254(18) 0.054(3)
O2B 0.077(3) 0.066(3) 0.127(3) 0.012(2) 0.061(2) 0.001(2)
O1B 0.061(2) 0.055(2) 0.117(3) 0.013(2) 0.039(2) 0.0038(18)
C6B 0.112(5) 0.053(3) 0.089(4) 0.019(3) 0.056(4) 0.014(4)
C7B 0.085(5) 0.053(4) 0.109(5) 0.013(3) 0.055(4) 0.003(3)
C8B 0.062(3) 0.057(3) 0.070(3) 0.012(3) 0.036(3) 0.010(3)
C2B 0.052(3) 0.051(3) 0.036(2) 0.0004(19) 0.013(2) 0.007(2)
C4B 0.061(3) 0.060(3) 0.062(3) 0.010(2) 0.019(3) 0.023(3)
C5B 0.090(4) 0.054(3) 0.069(3) 0.019(3) 0.034(3) 0.025(3)
C3B 0.045(3) 0.073(4) 0.052(3) 0.002(2) 0.012(2) 0.009(3)
C10B 0.067(3) 0.058(3) 0.044(3) 0.009(2) 0.021(2) 0.015(3)
C9B 0.056(3) 0.050(3) 0.041(2) 0.009(2) 0.022(2) 0.010(2)
C14B 0.064(3) 0.079(4) 0.065(3) 0.016(3) 0.031(3) 0.033(3)
C20B 0.068(3) 0.054(3) 0.053(3) 0.013(2) 0.032(3) 0.015(2)
C15B 0.096(4) 0.079(4) 0.073(4) 0.022(3) 0.055(4) 0.036(3)
C16B 0.114(5) 0.087(4) 0.063(4) 0.013(3) 0.057(4) 0.035(4)
C17B 0.105(5) 0.083(4) 0.050(3) 0.015(3) 0.036(3) 0.021(3)
C18B 0.080(4) 0.067(3) 0.047(3) 0.014(2) 0.029(3) 0.022(3)
C19B 0.058(3) 0.043(2) 0.044(3) 0.007(2) 0.024(2) 0.008(2)
C12B 0.052(3) 0.052(3) 0.037(2) 0.008(2) 0.016(2) 0.008(2)
C13B 0.058(3) 0.074(3) 0.048(3) 0.016(3) 0.013(3) 0.019(3)
C1B 0.050(3) 0.054(3) 0.030(2) 0.0091(19) 0.0133(19) 0.007(2)
C21B 0.057(3) 0.063(3) 0.055(3) 0.009(2) 0.023(2) 0.003(3)
C22B 0.052(3) 0.075(3) 0.042(3) 0.013(2) 0.015(2) 0.013(2)
C11B 0.047(2) 0.039(2) 0.043(2) 0.0053(19) 0.019(2) 0.0040(19)
O1 0.124(4) 0.202(5) 0.065(3) 0.021(3) 0.030(3) 0.092(4)
O2 0.108(4) 0.151(4) 0.055(3) 0.020(2) 0.017(2) 0.037(3)
O3 0.096(3) 0.059(2) 0.103(3) 0.002(2) 0.066(2) -0.0053(19)
O4 0.083(3) 0.062(2) 0.158(4) 0.010(2) 0.077(3) -0.003(2)
C7 0.066(4) 0.106(5) 0.084(4) 0.019(3) 0.023(3) 0.019(3)
C6 0.072(4) 0.093(4) 0.111(5) 0.024(4) 0.037(4) 0.027(3)
C5 0.080(4) 0.064(4) 0.112(5) 0.008(3) 0.059(4) 0.016(3)
C10 0.074(4) 0.052(3) 0.075(4) 0.008(3) 0.042(3) 0.007(3)
C4 0.109(5) 0.078(4) 0.077(4) 0.003(3) 0.056(4) 0.026(4)
C3 0.115(5) 0.077(4) 0.053(3) 0.007(3) 0.040(4) 0.016(4)
C2 0.076(3) 0.058(3) 0.052(3) 0.007(2) 0.033(3) 0.007(3)
C11 0.049(3) 0.050(3) 0.047(2) 0.008(2) 0.022(2) 0.008(2)
C13 0.067(3) 0.081(4) 0.063(3) 0.025(3) 0.040(3) 0.017(3)
C14 0.077(4) 0.073(4) 0.055(3) 0.006(3) 0.035(3) 0.019(3)
C20 0.054(3) 0.062(3) 0.044(3) 0.004(2) 0.012(2) 0.013(2)
C9 0.062(3) 0.045(3) 0.061(3) 0.009(2) 0.033(3) 0.003(2)
C15 0.069(3) 0.067(3) 0.055(3) -0.009(3) 0.014(3) 0.015(3)
C16 0.076(4) 0.054(3) 0.087(4) -0.006(3) 0.024(3) 0.003(3)
C17 0.070(4) 0.060(3) 0.095(4) 0.008(3) 0.033(3) -0.004(3)
C8 0.053(3) 0.079(4) 0.074(4) 0.011(3) 0.026(3) 0.012(3)
C1 0.061(3) 0.046(3) 0.055(3) 0.010(2) 0.029(2) 0.002(2)
C18 0.069(3) 0.061(3) 0.063(3) 0.003(3) 0.036(3) 0.005(3)
C12 0.050(3) 0.059(3) 0.056(3) 0.017(2) 0.025(2) 0.011(2)
C22 0.059(3) 0.059(3) 0.071(3) 0.018(3) 0.030(3) 0.004(3)
C21 0.081(4) 0.084(4) 0.054(3) 0.012(3) 0.022(3) 0.017(3)
C19 0.046(2) 0.053(3) 0.043(2) 0.005(2) 0.017(2) 0.010(2)
O1D 0.208(9) 0.288(12) 0.151(7) 0.046(7) -0.053(7) 0.081(8)
C1D 0.214(12) 0.329(17) 0.133(9) 0.096(11) 0.079(9) 0.148(12)
C4D 0.140(8) 0.276(14) 0.181(10) 0.108(10) 0.065(8) 0.095(9)
C3D 0.192(11) 0.229(14) 0.182(12) 0.054(11) -0.035(10) 0.099(10)
O2D 0.145(5) 0.392(12) 0.119(5) 0.098(6) 0.048(4) 0.132(7)
C2D 0.227(15) 0.219(13) 0.138(10) 0.044(9) 0.035(11) 0.011(11)
O1DA 0.136(4) 0.218(6) 0.084(3) 0.019(4) 0.018(3) 0.074(4)
O2DA 0.236(8) 0.265(10) 0.153(7) 0.054(7) 0.051(7) 0.126(8)
C1DA 0.180(10) 0.50(2) 0.065(6) 0.029(9) 0.030(6) 0.139(13)
C2DA 0.235(15) 0.255(15) 0.128(9) -0.005(9) -0.028(10) 0.070(12)
C3DA 0.32(2) 0.248(15) 0.169(13) 0.033(11) 0.120(14) 0.136(14)
C4DA 0.280(17) 0.45(2) 0.114(8) -0.042(11) 0.011(9) 0.237(17)

loop_
_atom_type_symbol
_atom_type_description
_atom_type_scat_dispersion_real
_atom_type_scat_dispersion_imag
_atom_type_scat_source
C C 0.0033 0.0016 'International Tables Vol C Tables 4.2.6.8 and 6.1.1.4'
H H 0.0000 0.0000 'International Tables Vol C Tables 4.2.6.8 and 6.1.1.4'
O O 0.0106 0.0060 'International Tables Vol C Tables 4.2.6.8 and 6.1.1.4'

loop_
_geom_angle_atom_site_label_1
_geom_angle_atom_site_label_2
_geom_angle_atom_site_label_3
_geom_angle
C22B O4B H4OB 109(4)
C21B O2B H2O 109(4)
C5B C6B C7B 120.3(6)
C5B C6B H6B 120(3)
C7B C6B H6B 120(3)
C8B C7B C6B 121.0(6)
C8B C7B H7B 115(3)
C6B C7B H7B 124(3)
C7B C8B C9B 121.1(5)
C7B C8B H8B 121(2)
C9B C8B H8B 118(2)
C1B C2B C3B 119.5(4)
C1B C2B C21B 121.4(4)
C3B C2B C21B 119.1(4)
C3B C4B C10B 119.2(5)
C3B C4B H4B 121(2)
C10B C4B H4B 120(2)
C6B C5B C10B 120.7(5)
C6B C5B H5B 124(3)
C10B C5B H5B 115(3)
C4B C3B C2B 122.5(5)
C4B C3B H3B 119(3)
C2B C3B H3B 118(3)
C4B C10B C9B 120.1(4)
C4B C10B C5B 120.8(5)
C9B C10B C5B 119.1(5)
C10B C9B C8B 117.7(4)
C10B C9B C1B 119.2(4)
C8B C9B C1B 123.1(4)
C13B C14B C20B 121.1(5)
C13B C14B H14B 119(3)
C20B C14B H14B 120(3)
C14B C20B C15B 122.0(5)
C14B C20B C19B 119.3(4)
C15B C20B C19B 118.7(5)
C16B C15B C20B 121.2(6)
C16B C15B H15B 119(4)
C20B C15B H15B 120(4)
C15B C16B C17B 120.4(5)
C15B C16B H16B 122(3)
C17B C16B H16B 118(3)
C18B C17B C16B 120.7(6)
C18B C17B H17B 115(3)
C16B C17B H17B 124(3)
C17B C18B C19B 120.5(5)
C17B C18B H18B 120(3)
C19B C18B H18B 120(3)
C18B C19B C20B 118.4(4)
C18B C19B C11B 122.5(4)
C20B C19B C11B 119.0(4)
C11B C12B C13B 120.4(4)
C11B C12B C22B 122.2(4)
C13B C12B C22B 117.4(4)
C14B C13B C12B 120.6(5)
C14B C13B H13B 119(3)
C12B C13B H13B 120(3)
C2B C1B C9B 119.4(4)
C2B C1B C11B 123.5(4)
C9B C1B C11B 117.0(4)
O1B C21B O2B 122.0(5)
O1B C21B C2B 123.4(4)
O2B C21B C2B 114.6(4)
O3B C22B O4B 121.5(4)
O3B C22B C12B 123.3(4)
O4B C22B C12B 115.2(4)
C12B C11B C19B 119.5(4)
C12B C11B C1B 122.4(4)
C19B C11B C1B 118.0(4)
C21 O2 H22O 106(4)
C22 O4 H4O 109(4)
C8 C7 C6 120.5(6)
C8 C7 H7A 119.7
C6 C7 H7A 119.7
C5 C6 C7 119.7(6)
C5 C6 H6A 120.1
C7 C6 H6A 120.1
C6 C5 C10 121.6(5)
C6 C5 H5 122(3)
C10 C5 H5 116(3)
C4 C10 C9 118.4(5)
C4 C10 C5 122.8(5)
C9 C10 C5 118.8(5)
C3 C4 C10 121.3(5)
C3 C4 H4A 119.4
C10 C4 H4A 119.4
C4 C3 C2 122.0(6)
C4 C3 H3 124(3)
C2 C3 H3 114(3)
C1 C2 C3 118.6(5)
C1 C2 C21 121.9(4)
C3 C2 C21 119.5(5)
C12 C11 C19 118.5(4)
C12 C11 C1 122.8(4)
C19 C11 C1 118.5(4)
C14 C13 C12 121.5(5)
C14 C13 H13 122(3)
C12 C13 H13 117(3)
C13 C14 C20 120.5(5)
C13 C14 H14 126(3)
C20 C14 H14 114(3)
C14 C20 C15 122.1(4)
C14 C20 C19 119.3(4)
C15 C20 C19 118.6(4)
C8 C9 C10 117.7(5)
C8 C9 C1 122.2(4)
C10 C9 C1 120.0(4)
C16 C15 C20 121.8(5)
C16 C15 H15A 119.1
C20 C15 H15A 119.1
C15 C16 C17 119.6(5)
C15 C16 H16 121(3)
C17 C16 H16 119(3)
C18 C17 C16 121.4(5)
C18 C17 H17A 119.3
C16 C17 H17A 119.3
C7 C8 C9 121.6(5)
C7 C8 H8 118(3)
C9 C8 H8 120(3)
C2 C1 C9 119.6(4)
C2 C1 C11 123.9(4)
C9 C1 C11 116.4(4)
C17 C18 C19 121.0(5)
C17 C18 H18 122(3)
C19 C18 H18 117(3)
C11 C12 C13 120.3(4)
C11 C12 C22 121.5(4)
C13 C12 C22 118.2(4)
O3 C22 O4 122.3(5)
O3 C22 C12 123.9(4)
O4 C22 C12 113.8(4)
O1 C21 O2 120.8(6)
O1 C21 C2 125.4(5)
O2 C21 C2 113.8(5)
C18 C19 C20 117.5(4)
C18 C19 C11 122.6(4)
C20 C19 C11 119.8(4)
C3D O1D C2D 111.7(10)
O2D C1D C2D 119.9(11)
O2D C1D H1DC 107.3
C2D C1D H1DC 107.3
O2D C1D H1DD 107.3
C2D C1D H1DD 107.3
H1DC C1D H1DD 106.9
O2D C4D C3D 114.4(10)
O2D C4D H4DC 108.7
C3D C4D H4DC 108.7
O2D C4D H4DD 108.7
C3D C4D H4DD 108.7
H4DC C4D H4DD 107.6
C4D C3D O1D 115.1(11)
C4D C3D H3DC 108.5
O1D C3D H3DC 108.5
C4D C3D H3DD 108.5
O1D C3D H3DD 108.5
H3DC C3D H3DD 107.5
C1D O2D C4D 115.4(9)
C1D C2D O1D 111.3(11)
C1D C2D H2DC 109.4
O1D C2D H2DC 109.4
C1D C2D H2DD 109.4
O1D C2D H2DD 109.4
H2DC C2D H2DD 108.0
C4DA O1DA C1DA 114.6(7)
C3DA O2DA C2DA 116.4(7)
O1DA C1DA C2DA 118.9(6)
O1DA C1DA H1DA 107.6
C2DA C1DA H1DA 107.6
O1DA C1DA H1DB 107.6
C2DA C1DA H1DB 107.6
H1DA C1DA H1DB 107.0
O2DA C2DA C1DA 114.2(7)
O2DA C2DA H2DA 108.7
C1DA C2DA H2DA 108.7
O2DA C2DA H2DB 108.7
C1DA C2DA H2DB 108.7
H2DA C2DA H2DB 107.6
O2DA C3DA C4DA 114.6(8)
O2DA C3DA H3DA 108.6
C4DA C3DA H3DA 108.6
O2DA C3DA H3DB 108.6
C4DA C3DA H3DB 108.6
H3DA C3DA H3DB 107.6
C3DA C4DA O1DA 117.9(7)
C3DA C4DA H4DA 107.8
O1DA C4DA H4DA 107.8
C3DA C4DA H4DB 107.8
O1DA C4DA H4DB 107.8
H4DA C4DA H4DB 107.2

loop_
_geom_bond_atom_site_label_1
_geom_bond_atom_site_label_2
_geom_bond_distance
O4B C22B 1.292(5)
O4B H4OB 1.04(8)
O3B C22B 1.212(5)
O2B C21B 1.315(5)
O2B H2O 0.98(8)
O1B C21B 1.219(5)
C6B C5B 1.347(8)
C6B C7B 1.393(8)
C6B H6B 0.96(6)
C7B C8B 1.352(7)
C7B H7B 0.92(5)
C8B C9B 1.416(6)
C8B H8B 0.93(4)
C2B C1B 1.381(6)
C2B C3B 1.417(6)
C2B C21B 1.473(6)
C4B C3B 1.348(7)
C4B C10B 1.412(7)
C4B H4B 1.01(4)
C5B C10B 1.423(7)
C5B H5B 1.00(5)
C3B H3B 0.85(4)
C10B C9B 1.417(6)
C9B C1B 1.428(6)
C14B C13B 1.344(7)
C14B C20B 1.405(7)
C14B H14B 0.91(4)
C20B C15B 1.418(6)
C20B C19B 1.418(6)
C15B C16B 1.336(8)
C15B H15B 0.92(6)
C16B C17B 1.389(8)
C16B H16B 0.96(5)
C17B C18B 1.370(7)
C17B H17B 0.92(5)
C18B C19B 1.402(6)
C18B H18B 0.90(4)
C19B C11B 1.431(5)
C12B C11B 1.368(6)
C12B C13B 1.422(6)
C12B C22B 1.484(6)
C13B H13B 0.95(4)
C1B C11B 1.509(6)
O1 C21 1.188(6)
O2 C21 1.315(6)
O2 H22O 0.83(6)
O3 C22 1.218(5)
O4 C22 1.306(5)
O4 H4O 1.03(8)
C7 C8 1.365(7)
C7 C6 1.401(8)
C7 H7A 0.9300
C6 C5 1.340(8)
C6 H6A 0.9300
C5 C10 1.425(8)
C5 H5 0.94(5)
C10 C4 1.389(8)
C10 C9 1.421(6)
C4 C3 1.345(8)
C4 H4A 0.9300
C3 C2 1.421(7)
C3 H3 0.95(5)
C2 C1 1.382(6)
C2 C21 1.466(7)
C11 C12 1.382(6)
C11 C19 1.429(6)
C11 C1 1.498(6)
C13 C14 1.340(7)
C13 C12 1.419(6)
C13 H13 0.98(5)
C14 C20 1.406(7)
C14 H14 1.01(5)
C20 C15 1.417(7)
C20 C19 1.419(6)
C9 C8 1.405(7)
C9 C1 1.424(6)
C15 C16 1.351(7)
C15 H15A 0.9300
C16 C17 1.376(7)
C16 H16 1.00(5)
C17 C18 1.363(7)
C17 H17A 0.9300
C8 H8 0.95(5)
C18 C19 1.419(6)
C18 H18 0.94(4)
C12 C22 1.482(6)
O1D C3D 1.377(13)
O1D C2D 1.409(14)
C1D O2D 1.338(11)
C1D C2D 1.361(14)
C1D H1DC 0.9700
C1D H1DD 0.9700
C4D O2D 1.346(9)
C4D C3D 1.367(13)
C4D H4DC 0.9700
C4D H4DD 0.9700
C3D H3DC 0.9700
C3D H3DD 0.9700
C2D H2DC 0.9700
C2D H2DD 0.9700
O1DA C4DA 1.392(7)
O1DA C1DA 1.392(7)
O2DA C3DA 1.371(8)
O2DA C2DA 1.385(8)
C1DA C2DA 1.428(8)
C1DA H1DA 0.9700
C1DA H1DB 0.9700
C2DA H2DA 0.9700
C2DA H2DB 0.9700
C3DA C4DA 1.389(8)
C3DA H3DA 0.9700
C3DA H3DB 0.9700
C4DA H4DA 0.9700
C4DA H4DB 0.9700
